data_4116872
loop_
_publ_author_name
'Leo A. Paquette'
'David G. Bolin'
'Marshall Stepanian'
'Bruce M. Branan'
'Uppuluri V. Mallavadhani'
'Jinsung Tae'
'Shawn W. E. Eisenberg'
'Robin D. Rogers'

_publ_section_title
;
 Intramolecular Oxymercuration of Stereoisomeric Cyclohexyl-Belted
 Poly(spirotetrahydrofuranyl) Platforms
;
_journal_name_full 'Journal of the American Chemical Society'
_journal_page_first 11603
_journal_page_last 11615
_journal_paper_doi 10.1021/ja981756p
_journal_volume 120
_journal_year 1998
_chemical_formula_sum 'C19.5 H28.5 Cl Hg O5'
_chemical_formula_weight 578.96
_chemical_name_systematic
; 
 ? 
;
_space_group_IT_number 14
_symmetry_cell_setting monoclinic
_symmetry_space_group_name_Hall '-P 2ybc'
_symmetry_space_group_name_H-M 'P 1 21/c 1'
_atom_sites_solution_hydrogens geom
_atom_sites_solution_primary direct
_atom_sites_solution_secondary difmap
_audit_creation_method SHELXL
_cell_angle_alpha 90.00
_cell_angle_beta 108.0580(10)
_cell_angle_gamma 90.00
_cell_formula_units_Z 8
_cell_length_a 17.92740(10)
_cell_length_b 15.3423(2)
_cell_length_c 15.3487(2)
_cell_measurement_temperature 293(2)
_cell_volume 4013.68(8)
_computing_structure_refinement 'SHELXL-93 (Sheldrick, 1993)'
_computing_structure_solution 'SHELXS-86 (Sheldrick, 1990)'
_diffrn_ambient_temperature 293(2)
_diffrn_measurement_device 'Bruker SMART CCD'
_diffrn_radiation_monochromator graphite
_diffrn_radiation_source 'sealed tube'
_diffrn_radiation_type MoK\a
_diffrn_radiation_wavelength 0.71069
_diffrn_reflns_av_R_equivalents 0.0509
_diffrn_reflns_av_sigmaI/netI 0.0651
_diffrn_reflns_limit_h_max 23
_diffrn_reflns_limit_h_min -17
_diffrn_reflns_limit_k_max 19
_diffrn_reflns_limit_k_min -16
_diffrn_reflns_limit_l_max 20
_diffrn_reflns_limit_l_min -20
_diffrn_reflns_number 25269
_diffrn_reflns_theta_max 28.34
_diffrn_reflns_theta_min 1.79
_exptl_absorpt_coefficient_mu 7.830
_exptl_absorpt_correction_T_max 0.694
_exptl_absorpt_correction_T_min 0.484
_exptl_absorpt_correction_type SADABS
_exptl_crystal_colour colorless
_exptl_crystal_density_diffrn 1.916
_exptl_crystal_density_meas ?
_exptl_crystal_description plate
_exptl_crystal_F_000 2260
_exptl_crystal_size_max 0.38
_exptl_crystal_size_mid 0.15
_exptl_crystal_size_min 0.04
_refine_diff_density_max 2.465
_refine_diff_density_min -1.232
_refine_diff_density_rms 0.151
_refine_ls_extinction_method none
_refine_ls_goodness_of_fit_all 1.022
_refine_ls_goodness_of_fit_obs 1.073
_refine_ls_hydrogen_treatment noref
_refine_ls_matrix_type full
_refine_ls_number_parameters 478
_refine_ls_number_reflns 9399
_refine_ls_number_restraints 0
_refine_ls_restrained_S_all 1.022
_refine_ls_restrained_S_obs 1.073
_refine_ls_R_factor_all 0.0781
_refine_ls_R_factor_obs 0.0438
_refine_ls_shift/esd_max -0.002
_refine_ls_shift/esd_mean 0.000
_refine_ls_structure_factor_coef Fsqd
_refine_ls_weighting_details 'w=1/[\s^2^(Fo^2^)+(0.0403P)^2^+0.0000P] where P=(Fo^2^+2Fc^2^)/3'
_refine_ls_weighting_scheme calc
_refine_ls_wR_factor_all 0.1014
_refine_ls_wR_factor_obs 0.0874
_reflns_number_observed 6468
_reflns_number_total 9399
_reflns_observed_criterion >2sigma(I)
_cod_data_source_file ja981756p_01.cif
_cod_data_source_block 31
_cod_depositor_comments
;
The following automatic conversions were performed:

'_exptl_crystal_density_meas' value 'none' was changed to '?' - the
value is perceived as not measured.

Automatic conversion script
Id: cif_fix_values 3008 2015-01-20 13:52:24Z robertas 

The following automatic conversions were performed:

'_refine_ls_weighting_scheme' value 'calc
w=1/[\s^2^(Fo^2^)+(0.0403P)^2^+0.0000P] where P=(Fo^2^+2Fc^2^)/3' was
changed to 'calc'. New tag '_refine_ls_weighting_details' was
created. The value of the new tag was set to
'w=1/[\s^2^(Fo^2^)+(0.0403P)^2^+0.0000P] where P=(Fo^2^+2Fc^2^)/3'.

Automatic conversion script
Id: cif_fix_values 3143 2015-03-26 13:38:13Z robertas 
;
_cod_original_sg_symbol_H-M 'P 21/c'
_cod_original_formula_sum 'C19.50 H28.50 Cl Hg O5'
_cod_database_code 4116872

loop_
_symmetry_equiv_pos_as_xyz
'x, y, z'
'-x, y+1/2, -z+1/2'
'-x, -y, -z'
'x, -y-1/2, z-1/2'

loop_
_atom_site_aniso_label
_atom_site_aniso_U_11
_atom_site_aniso_U_22
_atom_site_aniso_U_33
_atom_site_aniso_U_23
_atom_site_aniso_U_13
_atom_site_aniso_U_12
Hg1 0.0391(2) 0.0537(2) 0.03743(14) 0.00204(10) 0.01108(11) -0.00197(11)
Hg2 0.0393(2) 0.0546(2) 0.03382(13) -0.00216(10) 0.00954(11) 0.00200(11)
Cl1 0.0615(14) 0.0679(11) 0.0528(10) -0.0092(8) 0.0097(9) -0.0146(9)
Cl2 0.0572(13) 0.0577(10) 0.0563(10) -0.0130(8) 0.0028(9) 0.0007(8)
O1A 0.050(4) 0.071(3) 0.094(4) 0.014(3) 0.031(3) -0.010(3)
O2A 0.046(3) 0.056(3) 0.052(3) -0.015(2) 0.021(2) 0.000(2)
O3A 0.057(4) 0.050(3) 0.056(3) 0.009(2) 0.010(2) 0.014(2)
O4A 0.049(3) 0.048(2) 0.045(2) 0.003(2) 0.022(2) -0.006(2)
O5A 0.041(3) 0.047(3) 0.063(3) -0.010(2) 0.001(2) 0.005(2)
C1A 0.043(4) 0.037(3) 0.044(3) 0.004(2) 0.012(3) 0.001(3)
C2A 0.040(4) 0.053(4) 0.044(4) -0.004(3) 0.012(3) -0.013(3)
C3A 0.030(4) 0.049(4) 0.047(4) -0.003(3) 0.007(3) 0.003(3)
C4A 0.041(4) 0.041(3) 0.040(3) -0.005(3) 0.012(3) 0.007(3)
C5A 0.044(4) 0.040(3) 0.037(3) 0.000(3) 0.012(3) 0.003(3)
C6A 0.040(4) 0.046(4) 0.039(3) 0.000(3) 0.007(3) 0.003(3)
C7A 0.079(7) 0.094(6) 0.074(6) -0.026(5) 0.045(5) -0.003(5)
C8A 0.052(6) 0.099(6) 0.066(5) 0.003(4) 0.028(4) 0.013(4)
C9A 0.040(5) 0.074(5) 0.074(5) -0.008(4) 0.017(4) 0.013(4)
C10A 0.091(7) 0.066(5) 0.073(6) 0.013(4) 0.003(5) 0.032(5)
C11A 0.062(6) 0.087(6) 0.057(5) 0.006(4) -0.005(4) 0.027(5)
C12A 0.045(5) 0.064(5) 0.050(4) -0.005(3) 0.003(3) 0.011(3)
C13A 0.064(6) 0.060(5) 0.075(5) 0.004(4) 0.035(4) -0.008(4)
C14A 0.120(9) 0.085(6) 0.080(6) 0.015(5) 0.063(6) -0.012(5)
C15A 0.075(6) 0.060(4) 0.048(4) 0.007(3) 0.029(4) 0.015(4)
C16A 0.064(6) 0.047(4) 0.058(4) -0.009(3) 0.010(4) 0.014(3)
C17A 0.050(5) 0.052(4) 0.059(4) 0.004(3) 0.018(4) 0.012(3)
C18A 0.041(4) 0.048(4) 0.050(4) 0.002(3) 0.012(3) 0.008(3)
O1B 0.054(4) 0.088(4) 0.069(3) 0.015(3) 0.028(3) -0.015(3)
O2B 0.043(3) 0.063(3) 0.046(3) -0.016(2) 0.015(2) 0.002(2)
O3B 0.051(3) 0.052(3) 0.059(3) 0.006(2) 0.015(2) 0.005(2)
O4B 0.041(3) 0.047(2) 0.041(2) -0.001(2) 0.015(2) -0.009(2)
O5B 0.041(3) 0.047(3) 0.053(3) -0.009(2) 0.001(2) -0.001(2)
C1B 0.043(4) 0.043(3) 0.037(3) 0.003(3) 0.014(3) 0.000(3)
C2B 0.045(4) 0.062(4) 0.032(3) -0.003(3) 0.011(3) -0.016(3)
C3B 0.036(4) 0.059(4) 0.042(3) -0.011(3) 0.011(3) -0.007(3)
C4B 0.046(4) 0.043(3) 0.037(3) 0.002(3) 0.014(3) 0.003(3)
C5B 0.035(4) 0.054(4) 0.031(3) -0.004(3) 0.015(3) -0.005(3)
C6B 0.040(4) 0.043(3) 0.037(3) -0.005(3) 0.010(3) 0.000(3)
C7B 0.079(7) 0.083(6) 0.078(6) -0.024(4) 0.045(5) 0.008(5)
C8B 0.061(7) 0.142(8) 0.095(7) -0.025(6) 0.048(6) 0.016(6)
C9B 0.049(5) 0.081(5) 0.063(5) -0.002(4) 0.025(4) 0.008(4)
C10B 0.085(8) 0.089(6) 0.066(5) 0.020(5) -0.007(5) 0.013(5)
C11B 0.050(6) 0.097(6) 0.060(5) 0.005(5) -0.004(4) 0.015(4)
C12B 0.040(4) 0.064(4) 0.039(4) -0.004(3) 0.001(3) -0.001(3)
C13B 0.078(7) 0.083(5) 0.073(5) -0.007(4) 0.044(5) -0.030(5)
C14B 0.123(9) 0.102(7) 0.078(6) -0.014(5) 0.066(6) -0.042(6)
C15B 0.059(5) 0.067(4) 0.033(3) -0.004(3) 0.022(3) -0.006(3)
C16B 0.076(7) 0.053(5) 0.080(6) -0.014(4) 0.011(5) 0.002(4)
C17B 0.077(7) 0.056(5) 0.114(8) -0.014(5) 0.013(6) 0.015(4)
C18B 0.046(5) 0.068(5) 0.048(4) -0.007(3) 0.015(3) 0.010(3)
C1C 0.107(10) 0.080(7) 0.122(9) -0.001(6) 0.022(7) -0.008(6)
C2C 0.115(12) 0.115(10) 0.146(11) 0.034(9) -0.016(9) -0.013(8)
C3C 0.173(15) 0.130(12) 0.095(9) 0.028(8) 0.010(9) -0.041(10)

loop_
_atom_site_label
_atom_site_type_symbol
_atom_site_fract_x
_atom_site_fract_y
_atom_site_fract_z
_atom_site_U_iso_or_equiv
_atom_site_thermal_displace_type
_atom_site_occupancy
_atom_site_calc_flag
_atom_site_refinement_flags
Hg1 Hg 0.57498(2) 0.20945(2) 0.40698(2) 0.04357(8) Uani 1 d .
Hg2 Hg 0.33708(2) 0.27661(2) 0.24547(2) 0.04301(8) Uani 1 d .
Cl1 Cl 0.48887(12) 0.12027(12) 0.30195(12) 0.0626(5) Uani 1 d .
Cl2 Cl 0.42793(11) 0.36459(11) 0.34610(12) 0.0604(5) Uani 1 d .
O1A O 0.7725(3) 0.3165(3) 0.4734(4) 0.0694(15) Uani 1 d .
O2A O 0.7149(3) 0.1195(3) 0.4805(3) 0.0500(11) Uani 1 d .
O3A O 0.7566(3) 0.0791(3) 0.6643(3) 0.0562(13) Uani 1 d .
O4A O 0.6056(3) 0.1355(3) 0.5728(3) 0.0456(11) Uani 1 d .
O5A O 0.6867(3) 0.3480(3) 0.6560(3) 0.0533(12) Uani 1 d .
C1A C 0.6506(4) 0.2940(4) 0.5002(4) 0.0416(15) Uani 1 d .
H1A H 0.6396(4) 0.3540(4) 0.4783(4) 0.050 Uiso 1 calc R
C2A C 0.7323(4) 0.2713(4) 0.5052(4) 0.046(2) Uani 1 d .
C3A C 0.7613(4) 0.1821(4) 0.5461(4) 0.0434(15) Uani 1 d .
C4A C 0.7451(4) 0.1693(4) 0.6402(4) 0.0407(14) Uani 1 d .
C5A C 0.6595(4) 0.1934(4) 0.6350(4) 0.0407(14) Uani 1 d .
C6A C 0.6369(4) 0.2852(4) 0.5950(4) 0.043(2) Uani 1 d .
C7A C 0.7587(5) 0.0953(6) 0.4191(6) 0.077(3) Uani 1 d .
H7A1 H 0.7342(5) 0.1205(6) 0.3591(6) 0.093 Uiso 1 calc R
H7A2 H 0.7588(5) 0.0324(6) 0.4127(6) 0.093 Uiso 1 calc R
C8A C 0.8397(5) 0.1275(6) 0.4569(5) 0.070(2) Uani 1 d .
H8A1 H 0.8501(5) 0.1729(6) 0.4182(5) 0.084 Uiso 1 calc R
H8A2 H 0.8770(5) 0.0805(6) 0.4617(5) 0.084 Uiso 1 calc R
C9A C 0.8458(4) 0.1630(5) 0.5499(5) 0.063(2) Uani 1 d .
H9A1 H 0.8771(4) 0.2158(5) 0.5622(5) 0.076 Uiso 1 calc R
H9A2 H 0.8693(4) 0.1205(5) 0.5972(5) 0.076 Uiso 1 calc R
C10A C 0.8161(6) 0.0678(5) 0.7509(5) 0.081(3) Uani 1 d .
H10A H 0.8504(6) 0.0199(5) 0.7477(5) 0.098 Uiso 1 calc R
H10B H 0.7923(6) 0.0549(5) 0.7982(5) 0.098 Uiso 1 calc R
C11A C 0.8616(5) 0.1510(5) 0.7722(5) 0.074(2) Uani 1 d .
H11A H 0.9092(5) 0.1472(5) 0.7550(5) 0.089 Uiso 1 calc R
H11B H 0.8755(5) 0.1644(5) 0.8370(5) 0.089 Uiso 1 calc R
C12A C 0.8066(4) 0.2200(4) 0.7155(5) 0.056(2) Uani 1 d .
H12A H 0.8350(4) 0.2603(4) 0.6887(5) 0.067 Uiso 1 calc R
H12B H 0.7818(4) 0.2526(4) 0.7531(5) 0.067 Uiso 1 calc R
C13A C 0.5750(5) 0.0740(5) 0.6222(5) 0.063(2) Uani 1 d .
H13A H 0.6080(5) 0.0225(5) 0.6361(5) 0.076 Uiso 1 calc R
H13B H 0.5224(5) 0.0566(5) 0.5865(5) 0.076 Uiso 1 calc R
C14A C 0.5740(6) 0.1178(6) 0.7077(6) 0.087(3) Uani 1 d .
H14A H 0.5804(6) 0.0762(6) 0.7571(6) 0.105 Uiso 1 calc R
H14B H 0.5256(6) 0.1499(6) 0.6988(6) 0.105 Uiso 1 calc R
C15A C 0.6442(5) 0.1792(5) 0.7274(5) 0.059(2) Uani 1 d .
H15A H 0.6898(5) 0.1534(5) 0.7716(5) 0.070 Uiso 1 calc R
H15B H 0.6327(5) 0.2341(5) 0.7516(5) 0.070 Uiso 1 calc R
C16A C 0.6435(4) 0.4255(4) 0.6594(5) 0.058(2) Uani 1 d .
H16A H 0.6670(4) 0.4750(4) 0.6385(5) 0.070 Uiso 1 calc R
H16B H 0.6442(4) 0.4366(4) 0.7219(5) 0.070 Uiso 1 calc R
C17A C 0.5603(4) 0.4129(4) 0.5985(5) 0.053(2) Uani 1 d .
H17A H 0.5519(4) 0.4405(4) 0.5394(5) 0.064 Uiso 1 calc R
H17B H 0.5230(4) 0.4363(4) 0.6267(5) 0.064 Uiso 1 calc R
C18A C 0.5533(4) 0.3151(4) 0.5891(5) 0.047(2) Uani 1 d .
H18A H 0.5159(4) 0.2988(4) 0.5309(5) 0.057 Uiso 1 calc R
H18B H 0.5370(4) 0.2900(4) 0.6383(5) 0.057 Uiso 1 calc R
O1B O 0.1371(3) 0.1739(3) 0.1938(3) 0.0681(14) Uani 1 d .
O2B O 0.1987(3) 0.3690(3) 0.1729(3) 0.0508(11) Uani 1 d .
O3B O 0.1469(3) 0.3970(3) -0.0143(3) 0.0548(12) Uani 1 d .
O4B O 0.3001(3) 0.3413(2) 0.0733(3) 0.0424(10) Uani 1 d .
O5B O 0.2140(3) 0.1272(3) 0.0078(3) 0.0501(12) Uani 1 d .
C1B C 0.2569(4) 0.1903(4) 0.1592(4) 0.0408(14) Uani 1 d .
H1B H 0.2676(4) 0.1313(4) 0.1846(4) 0.049 Uiso 1 calc R
C2B C 0.1762(4) 0.2165(4) 0.1586(4) 0.047(2) Uani 1 d .
C3B C 0.1482(4) 0.3052(4) 0.1126(4) 0.046(2) Uani 1 d .
C4B C 0.1598(4) 0.3093(4) 0.0169(4) 0.0418(15) Uani 1 d .
C5B C 0.2437(4) 0.2814(4) 0.0180(4) 0.0390(14) Uani 1 d .
C6B C 0.2675(4) 0.1912(4) 0.0643(4) 0.0407(14) Uani 1 d .
C7B C 0.1553(5) 0.4182(6) 0.2203(6) 0.075(2) Uani 1 d .
H7B1 H 0.1500(5) 0.4782(6) 0.1993(6) 0.090 Uiso 1 calc R
H7B2 H 0.1823(5) 0.4177(6) 0.2857(6) 0.090 Uiso 1 calc R
C8B C 0.0775(5) 0.3774(7) 0.2005(6) 0.094(3) Uani 1 d .
H8B1 H 0.0761(5) 0.3388(7) 0.2499(6) 0.113 Uiso 1 calc R
H8B2 H 0.0372(5) 0.4214(7) 0.1927(6) 0.113 Uiso 1 calc R
C9B C 0.0656(4) 0.3282(5) 0.1152(5) 0.062(2) Uani 1 d .
H9B1 H 0.0381(4) 0.3634(5) 0.0625(5) 0.075 Uiso 1 calc R
H9B2 H 0.0354(4) 0.2757(5) 0.1152(5) 0.075 Uiso 1 calc R
C10B C 0.0815(6) 0.4043(6) -0.0979(6) 0.087(3) Uani 1 d .
H10C H 0.1005(6) 0.4172(6) -0.1492(6) 0.104 Uiso 1 calc R
H10D H 0.0468(6) 0.4509(6) -0.0924(6) 0.104 Uiso 1 calc R
C11B C 0.0395(5) 0.3210(6) -0.1128(6) 0.073(2) Uani 1 d .
H11C H 0.0259(5) 0.3039(6) -0.1767(6) 0.088 Uiso 1 calc R
H11D H -0.0083(5) 0.3256(6) -0.0961(6) 0.088 Uiso 1 calc R
C12B C 0.0951(4) 0.2547(4) -0.0520(4) 0.050(2) Uani 1 d .
H12C H 0.1177(4) 0.2174(4) -0.0882(4) 0.060 Uiso 1 calc R
H12D H 0.0676(4) 0.2186(4) -0.0199(4) 0.060 Uiso 1 calc R
C13B C 0.3338(5) 0.3927(5) 0.0177(5) 0.073(2) Uani 1 d .
H13C H 0.3901(5) 0.3970(5) 0.0463(5) 0.088 Uiso 1 calc R
H13D H 0.3119(5) 0.4510(5) 0.0111(5) 0.088 Uiso 1 calc R
C14B C 0.3171(6) 0.3523(6) -0.0703(6) 0.093(3) Uani 1 d .
H14C H 0.3635(6) 0.3231(6) -0.0756(6) 0.112 Uiso 1 calc R
H14D H 0.3009(6) 0.3958(6) -0.1183(6) 0.112 Uiso 1 calc R
C15B C 0.2522(4) 0.2873(4) -0.0794(4) 0.051(2) Uani 1 d .
H15C H 0.2659(4) 0.2311(4) -0.0989(4) 0.062 Uiso 1 calc R
H15D H 0.2037(4) 0.3073(4) -0.1235(4) 0.062 Uiso 1 calc R
C16B C 0.2533(5) 0.0457(4) 0.0157(6) 0.073(2) Uani 1 d .
H16C H 0.2449(5) 0.0204(4) -0.0445(6) 0.087 Uiso 1 calc R
H16D H 0.2333(5) 0.0056(4) 0.0519(6) 0.087 Uiso 1 calc R
C17B C 0.3377(5) 0.0614(5) 0.0605(7) 0.086(3) Uani 1 d .
H17C H 0.3683(5) 0.0362(5) 0.0247(7) 0.103 Uiso 1 calc R
H17D H 0.3545(5) 0.0356(5) 0.1212(7) 0.103 Uiso 1 calc R
C18B C 0.3480(4) 0.1590(4) 0.0666(5) 0.054(2) Uani 1 d .
H18C H 0.3626(4) 0.1814(4) 0.0150(5) 0.064 Uiso 1 calc R
H18D H 0.3875(4) 0.1758(4) 0.1231(5) 0.064 Uiso 1 calc R
C1C C -0.0675(7) 0.0832(6) 0.1482(7) 0.106(4) Uani 1 d .
H1C1 H -0.0763(7) 0.0606(6) 0.2025(7) 0.159 Uiso 1 calc R
H1C2 H -0.1164(7) 0.1024(6) 0.1061(7) 0.159 Uiso 1 calc R
H1C3 H -0.0318(7) 0.1315(6) 0.1642(7) 0.159 Uiso 1 calc R
C2C C -0.0328(7) 0.0124(8) 0.1037(9) 0.138(5) Uani 1 d .
H2C1 H 0.0157(7) -0.0075(8) 0.1476(9) 0.166 Uiso 1 calc R
H2C2 H -0.0688(7) -0.0366(8) 0.0896(9) 0.166 Uiso 1 calc R
C3C C -0.0171(9) 0.0379(7) 0.0224(8) 0.140(6) Uani 1 d .
H3C1 H 0.0200(9) 0.0859(7) 0.0364(8) 0.168 Uiso 1 calc R
H3C2 H -0.0653(9) 0.0588(7) -0.0214(8) 0.168 Uiso 1 calc R

loop_
_atom_type_symbol
_atom_type_description
_atom_type_scat_dispersion_real
_atom_type_scat_dispersion_imag
_atom_type_scat_source
C C 0.0033 0.0016 'International Tables Vol C Tables 4.2.6.8 and 6.1.1.4'
H H 0.0000 0.0000 'International Tables Vol C Tables 4.2.6.8 and 6.1.1.4'
O O 0.0106 0.0060 'International Tables Vol C Tables 4.2.6.8 and 6.1.1.4'
Hg Hg -2.3894 9.2266 'International Tables Vol C Tables 4.2.6.8 and 6.1.1.4'
Cl Cl 0.1484 0.1585 'International Tables Vol C Tables 4.2.6.8 and 6.1.1.4'

loop_
_geom_angle_atom_site_label_1
_geom_angle_atom_site_label_2
_geom_angle_atom_site_label_3
_geom_angle
_geom_angle_site_symmetry_1
_geom_angle_site_symmetry_3
C1A Hg1 Cl1 178.0(2) . .
C1A Hg1 O4A 73.4(2) . .
Cl1 Hg1 O4A 107.94(10) . .
C1A Hg1 O2A 73.6(2) . .
Cl1 Hg1 O2A 108.28(10) . .
O4A Hg1 O2A 60.73(13) . .
C1A Hg1 Cl2 92.1(2) . .
Cl1 Hg1 Cl2 86.01(6) . .
O4A Hg1 Cl2 117.53(10) . .
O2A Hg1 Cl2 165.59(9) . .
C1B Hg2 Cl2 176.6(2) . .
C1B Hg2 O4B 72.7(2) . .
Cl2 Hg2 O4B 110.38(9) . .
C1B Hg2 O2B 73.5(2) . .
Cl2 Hg2 O2B 109.18(9) . .
O4B Hg2 O2B 60.17(13) . .
C1B Hg2 Cl1 93.0(2) . .
Cl2 Hg2 Cl1 84.40(5) . .
O4B Hg2 Cl1 115.22(10) . .
O2B Hg2 Cl1 166.40(9) . .
Hg1 Cl1 Hg2 93.82(6) . .
Hg2 Cl2 Hg1 95.69(5) . .
C7A O2A C3A 108.1(5) . .
C7A O2A Hg1 117.8(5) . .
C3A O2A Hg1 101.8(3) . .
C4A O3A C10A 111.3(5) . .
C13A O4A C5A 110.3(5) . .
C13A O4A Hg1 141.9(4) . .
C5A O4A Hg1 105.4(3) . .
C16A O5A C6A 110.2(5) . .
C2A C1A C6A 111.8(5) . .
C2A C1A Hg1 108.1(4) . .
C6A C1A Hg1 109.3(4) . .
C2A C1A H1A 109.2(3) . .
C6A C1A H1A 109.2(3) . .
Hg1 C1A H1A 109.2(2) . .
O1A C2A C1A 123.2(6) . .
O1A C2A C3A 120.8(7) . .
C1A C2A C3A 115.8(5) . .
O2A C3A C9A 104.4(5) . .
O2A C3A C2A 105.0(5) . .
C9A C3A C2A 113.2(6) . .
O2A C3A C4A 109.0(5) . .
C9A C3A C4A 113.9(5) . .
C2A C3A C4A 110.7(5) . .
O3A C4A C12A 106.4(5) . .
O3A C4A C5A 107.8(5) . .
C12A C4A C5A 112.6(5) . .
O3A C4A C3A 107.8(5) . .
C12A C4A C3A 109.5(6) . .
C5A C4A C3A 112.6(5) . .
O4A C5A C6A 105.2(5) . .
O4A C5A C15A 104.4(5) . .
C6A C5A C15A 113.4(5) . .
O4A C5A C4A 109.7(5) . .
C6A C5A C4A 111.8(5) . .
C15A C5A C4A 111.9(5) . .
O5A C6A C5A 108.6(5) . .
O5A C6A C18A 103.5(5) . .
C5A C6A C18A 115.2(5) . .
O5A C6A C1A 107.7(5) . .
C5A C6A C1A 110.7(5) . .
C18A C6A C1A 110.6(5) . .
O2A C7A C8A 109.0(6) . .
O2A C7A H7A1 109.9(4) . .
C8A C7A H7A1 109.9(5) . .
O2A C7A H7A2 109.9(4) . .
C8A C7A H7A2 109.9(5) . .
H7A1 C7A H7A2 108.3 . .
C7A C8A C9A 105.5(6) . .
C7A C8A H8A1 110.6(5) . .
C9A C8A H8A1 110.6(5) . .
C7A C8A H8A2 110.6(5) . .
C9A C8A H8A2 110.6(4) . .
H8A1 C8A H8A2 108.8 . .
C8A C9A C3A 104.8(6) . .
C8A C9A H9A1 110.8(5) . .
C3A C9A H9A1 110.8(4) . .
C8A C9A H9A2 110.8(4) . .
C3A C9A H9A2 110.8(4) . .
H9A1 C9A H9A2 108.9 . .
O3A C10A C11A 107.3(6) . .
O3A C10A H10A 110.3(4) . .
C11A C10A H10A 110.3(5) . .
O3A C10A H10B 110.3(5) . .
C11A C10A H10B 110.3(5) . .
H10A C10A H10B 108.5 . .
C10A C11A C12A 104.8(6) . .
C10A C11A H11A 110.8(5) . .
C12A C11A H11A 110.8(5) . .
C10A C11A H11B 110.8(5) . .
C12A C11A H11B 110.8(4) . .
H11A C11A H11B 108.9 . .
C11A C12A C4A 105.3(6) . .
C11A C12A H12A 110.7(5) . .
C4A C12A H12A 110.7(4) . .
C11A C12A H12B 110.7(4) . .
C4A C12A H12B 110.7(4) . .
H12A C12A H12B 108.8 . .
O4A C13A C14A 106.5(6) . .
O4A C13A H13A 110.4(4) . .
C14A C13A H13A 110.4(5) . .
O4A C13A H13B 110.4(4) . .
C14A C13A H13B 110.4(5) . .
H13A C13A H13B 108.6 . .
C13A C14A C15A 102.7(7) . .
C13A C14A H14A 111.2(4) . .
C15A C14A H14A 111.2(4) . .
C13A C14A H14B 111.2(5) . .
C15A C14A H14B 111.2(5) . .
H14A C14A H14B 109.1 . .
C14A C15A C5A 106.1(6) . .
C14A C15A H15A 110.5(5) . .
C5A C15A H15A 110.5(4) . .
C14A C15A H15B 110.5(5) . .
C5A C15A H15B 110.5(3) . .
H15A C15A H15B 108.7 . .
O5A C16A C17A 108.3(5) . .
O5A C16A H16A 110.0(4) . .
C17A C16A H16A 110.0(4) . .
O5A C16A H16B 110.0(4) . .
C17A C16A H16B 110.0(4) . .
H16A C16A H16B 108.4 . .
C16A C17A C18A 102.9(5) . .
C16A C17A H17A 111.2(4) . .
C18A C17A H17A 111.2(4) . .
C16A C17A H17B 111.2(4) . .
C18A C17A H17B 111.2(4) . .
H17A C17A H17B 109.1 . .
C17A C18A C6A 103.9(5) . .
C17A C18A H18A 111.0(4) . .
C6A C18A H18A 111.0(3) . .
C17A C18A H18B 111.0(4) . .
C6A C18A H18B 111.0(3) . .
H18A C18A H18B 109.0 . .
C7B O2B C3B 110.4(6) . .
C7B O2B Hg2 128.6(4) . .
C3B O2B Hg2 102.4(3) . .
C4B O3B C10B 111.9(5) . .
C13B O4B C5B 110.6(5) . .
C13B O4B Hg2 140.0(4) . .
C5B O4B Hg2 104.9(3) . .
C16B O5B C6B 109.0(5) . .
C2B C1B C6B 113.4(5) . .
C2B C1B Hg2 107.9(4) . .
C6B C1B Hg2 109.4(4) . .
C2B C1B H1B 108.7(3) . .
C6B C1B H1B 108.7(3) . .
Hg2 C1B H1B 108.7(2) . .
O1B C2B C1B 123.2(6) . .
O1B C2B C3B 122.2(7) . .
C1B C2B C3B 114.6(5) . .
O2B C3B C9B 104.2(5) . .
O2B C3B C2B 104.6(5) . .
C9B C3B C2B 111.7(6) . .
O2B C3B C4B 109.7(5) . .
C9B C3B C4B 115.4(6) . .
C2B C3B C4B 110.5(5) . .
O3B C4B C3B 107.6(5) . .
O3B C4B C12B 105.8(5) . .
C3B C4B C12B 109.4(5) . .
O3B C4B C5B 108.6(5) . .
C3B C4B C5B 113.1(5) . .
C12B C4B C5B 112.0(5) . .
O4B C5B C15B 105.7(5) . .
O4B C5B C6B 104.9(5) . .
C15B C5B C6B 113.4(5) . .
O4B C5B C4B 109.4(5) . .
C15B C5B C4B 110.9(5) . .
C6B C5B C4B 112.1(5) . .
O5B C6B C18B 103.9(5) . .
O5B C6B C1B 107.9(5) . .
C18B C6B C1B 112.0(5) . .
O5B C6B C5B 107.0(5) . .
C18B C6B C5B 115.2(5) . .
C1B C6B C5B 110.3(5) . .
O2B C7B C8B 107.4(6) . .
O2B C7B H7B1 110.2(4) . .
C8B C7B H7B1 110.2(6) . .
O2B C7B H7B2 110.2(4) . .
C8B C7B H7B2 110.2(5) . .
H7B1 C7B H7B2 108.5 . .
C9B C8B C7B 105.6(7) . .
C9B C8B H8B1 110.6(5) . .
C7B C8B H8B1 110.6(6) . .
C9B C8B H8B2 110.6(5) . .
C7B C8B H8B2 110.6(5) . .
H8B1 C8B H8B2 108.7 . .
C8B C9B C3B 105.4(6) . .
C8B C9B H9B1 110.7(5) . .
C3B C9B H9B1 110.7(4) . .
C8B C9B H9B2 110.7(5) . .
C3B C9B H9B2 110.7(4) . .
H9B1 C9B H9B2 108.8 . .
O3B C10B C11B 107.9(6) . .
O3B C10B H10C 110.1(5) . .
C11B C10B H10C 110.1(6) . .
O3B C10B H10D 110.1(4) . .
C11B C10B H10D 110.1(5) . .
H10C C10B H10D 108.4 . .
C10B C11B C12B 106.2(7) . .
C10B C11B H11C 110.5(5) . .
C12B C11B H11C 110.5(4) . .
C10B C11B H11D 110.5(6) . .
C12B C11B H11D 110.5(5) . .
H11C C11B H11D 108.7 . .
C11B C12B C4B 105.4(6) . .
C11B C12B H12C 110.7(4) . .
C4B C12B H12C 110.7(4) . .
C11B C12B H12D 110.7(5) . .
C4B C12B H12D 110.7(4) . .
H12C C12B H12D 108.8 . .
O4B C13B C14B 108.8(6) . .
O4B C13B H13C 109.9(4) . .
C14B C13B H13C 109.9(6) . .
O4B C13B H13D 109.9(4) . .
C14B C13B H13D 109.9(6) . .
H13C C13B H13D 108.3 . .
C13B C14B C15B 107.7(6) . .
C13B C14B H14C 110.2(6) . .
C15B C14B H14C 110.2(5) . .
C13B C14B H14D 110.2(5) . .
C15B C14B H14D 110.2(5) . .
H14C C14B H14D 108.5 . .
C14B C15B C5B 104.6(5) . .
C14B C15B H15C 110.8(5) . .
C5B C15B H15C 110.8(3) . .
C14B C15B H15D 110.8(5) . .
C5B C15B H15D 110.8(4) . .
H15C C15B H15D 108.9 . .
O5B C16B C17B 107.8(6) . .
O5B C16B H16C 110.1(4) . .
C17B C16B H16C 110.1(5) . .
O5B C16B H16D 110.1(4) . .
C17B C16B H16D 110.1(5) . .
H16C C16B H16D 108.5 . .
C16B C17B C18B 106.2(6) . .
C16B C17B H17C 110.5(5) . .
C18B C17B H17C 110.5(5) . .
C16B C17B H17D 110.5(5) . .
C18B C17B H17D 110.5(5) . .
H17C C17B H17D 108.7 . .
C17B C18B C6B 103.0(6) . .
C17B C18B H18C 111.2(5) . .
C6B C18B H18C 111.2(4) . .
C17B C18B H18D 111.2(4) . .
C6B C18B H18D 111.2(3) . .
H18C C18B H18D 109.1 . .
C2C C1C H1C1 109.5(6) . .
C2C C1C H1C2 109.5(6) . .
H1C1 C1C H1C2 109.5 . .
C2C C1C H1C3 109.5(7) . .
H1C1 C1C H1C3 109.5 . .
H1C2 C1C H1C3 109.5 . .
C3C C2C C1C 114.9(10) . .
C3C C2C H2C1 108.6(8) . .
C1C C2C H2C1 108.6(6) . .
C3C C2C H2C2 108.6(7) . .
C1C C2C H2C2 108.6(7) . .
H2C1 C2C H2C2 107.5 . .
C2C C3C C3C 113.1(13) . 3
C2C C3C H3C1 109.0(7) . .
C3C C3C H3C1 109.0(10) 3 .
C2C C3C H3C2 109.0(8) . .
C3C C3C H3C2 109.0(10) 3 .
H3C1 C3C H3C2 107.8 . .

loop_
_geom_bond_atom_site_label_1
_geom_bond_atom_site_label_2
_geom_bond_distance
_geom_bond_site_symmetry_2
Hg1 C1A 2.089(6) .
Hg1 Cl1 2.305(2) .
Hg1 O4A 2.683(4) .
Hg1 O2A 2.778(5) .
Hg1 Cl2 3.458(2) .
Hg2 C1B 2.096(6) .
Hg2 Cl2 2.302(2) .
Hg2 O4B 2.707(4) .
Hg2 O2B 2.773(4) .
Hg2 Cl1 3.528(2) .
O1A C2A 1.206(8) .
O2A C7A 1.448(8) .
O2A C3A 1.453(7) .
O3A C4A 1.432(7) .
O3A C10A 1.433(8) .
O4A C13A 1.423(8) .
O4A C5A 1.437(7) .
O5A C16A 1.429(7) .
O5A C6A 1.443(7) .
C1A C2A 1.484(9) .
C1A C6A 1.554(9) .
C1A H1A 0.98 .
C2A C3A 1.528(9) .
C3A C9A 1.525(9) .
C3A C4A 1.572(9) .
C4A C12A 1.538(9) .
C4A C5A 1.556(9) .
C5A C6A 1.540(8) .
C5A C15A 1.541(9) .
C6A C18A 1.544(9) .
C7A C8A 1.474(11) .
C7A H7A1 0.97 .
C7A H7A2 0.97 .
C8A C9A 1.500(10) .
C8A H8A1 0.97 .
C8A H8A2 0.97 .
C9A H9A1 0.97 .
C9A H9A2 0.97 .
C10A C11A 1.496(11) .
C10A H10A 0.97 .
C10A H10B 0.97 .
C11A C12A 1.522(9) .
C11A H11A 0.97 .
C11A H11B 0.97 .
C12A H12A 0.97 .
C12A H12B 0.97 .
C13A C14A 1.480(10) .
C13A H13A 0.97 .
C13A H13B 0.97 .
C14A C15A 1.525(11) .
C14A H14A 0.97 .
C14A H14B 0.97 .
C15A H15A 0.97 .
C15A H15B 0.97 .
C16A C17A 1.508(9) .
C16A H16A 0.97 .
C16A H16B 0.97 .
C17A C18A 1.508(8) .
C17A H17A 0.97 .
C17A H17B 0.97 .
C18A H18A 0.97 .
C18A H18B 0.97 .
O1B C2B 1.202(7) .
O2B C7B 1.434(8) .
O2B C3B 1.454(7) .
O3B C4B 1.423(7) .
O3B C10B 1.449(8) .
O4B C13B 1.425(8) .
O4B C5B 1.434(7) .
O5B C16B 1.422(8) .
O5B C6B 1.456(7) .
C1B C2B 1.498(9) .
C1B C6B 1.527(8) .
C1B H1B 0.98 .
C2B C3B 1.545(9) .
C3B C9B 1.534(9) .
C3B C4B 1.548(9) .
C4B C12B 1.551(9) .
C4B C5B 1.559(9) .
C5B C15B 1.552(8) .
C5B C6B 1.554(8) .
C6B C18B 1.516(9) .
C7B C8B 1.472(12) .
C7B H7B1 0.97 .
C7B H7B2 0.97 .
C8B C9B 1.469(10) .
C8B H8B1 0.97 .
C8B H8B2 0.97 .
C9B H9B1 0.97 .
C9B H9B2 0.97 .
C10B C11B 1.465(12) .
C10B H10C 0.97 .
C10B H10D 0.97 .
C11B C12B 1.525(10) .
C11B H11C 0.97 .
C11B H11D 0.97 .
C12B H12C 0.97 .
C12B H12D 0.97 .
C13B C14B 1.431(10) .
C13B H13C 0.97 .
C13B H13D 0.97 .
C14B C15B 1.505(10) .
C14B H14C 0.97 .
C14B H14D 0.97 .
C15B H15C 0.97 .
C15B H15D 0.97 .
C16B C17B 1.474(11) .
C16B H16C 0.97 .
C16B H16D 0.97 .
C17B C18B 1.508(10) .
C17B H17C 0.97 .
C17B H17D 0.97 .
C18B H18C 0.97 .
C18B H18D 0.97 .
C1C C2C 1.516(15) .
C1C H1C1 0.96 .
C1C H1C2 0.96 .
C1C H1C3 0.96 .
C2C C3C 1.42(2) .
C2C H2C1 0.97 .
C2C H2C2 0.97 .
C3C C3C 1.57(2) 3
C3C H3C1 0.97 .
C3C H3C2 0.97 .
